data_7115827
loop_
_publ_author_name
'Xiaolei Zhang'
'Zhiwen Zhou'
'Hong Yan'

_publ_section_title
;
 Metal-metal redox synergy in selective B-H activation of
 ortho-carborane-9,12-dithiolate
;
_journal_name_full Chem.Commun.
_journal_page_first 13077
_journal_paper_doi 10.1039/C4cc06171C
_journal_volume 50
_journal_year 2014
_chemical_formula_sum 'C12 H25 B10 F0 P0 Rh S2'
_chemical_formula_weight 444.45
_chemical_name_systematic
; 
 ? 
;
_space_group_IT_number 61
_symmetry_cell_setting orthorhombic
_symmetry_space_group_name_Hall '-P 2ac 2ab'
_symmetry_space_group_name_H-M 'P b c a'
_atom_sites_solution_hydrogens geom
_atom_sites_solution_primary direct
_atom_sites_solution_secondary difmap
_audit_creation_method SHELXL-97
_cell_angle_alpha 90.00
_cell_angle_beta 90.00
_cell_angle_gamma 90.00
_cell_formula_units_Z 8
_cell_length_a 11.7502(18)
_cell_length_b 12.940(2)
_cell_length_c 26.299(4)
_cell_measurement_temperature 296(2)
_cell_volume 3998.7(11)
_computing_structure_refinement 'SHELXL-97 (Sheldrick, 1997)'
_computing_structure_solution 'SHELXS-97 (Sheldrick, 1990)'
_diffrn_ambient_temperature 296(2)
_diffrn_measured_fraction_theta_full 0.999
_diffrn_measured_fraction_theta_max 0.999
_diffrn_radiation_monochromator graphite
_diffrn_radiation_source 'fine-focus sealed tube'
_diffrn_radiation_type MoK\a
_diffrn_radiation_wavelength 0.71073
_diffrn_reflns_av_R_equivalents 0.0590
_diffrn_reflns_av_sigmaI/netI 0.0371
_diffrn_reflns_limit_h_max 14
_diffrn_reflns_limit_h_min -14
_diffrn_reflns_limit_k_max 12
_diffrn_reflns_limit_k_min -15
_diffrn_reflns_limit_l_max 32
_diffrn_reflns_limit_l_min -32
_diffrn_reflns_number 28883
_diffrn_reflns_theta_full 25.99
_diffrn_reflns_theta_max 25.99
_diffrn_reflns_theta_min 1.55
_exptl_absorpt_coefficient_mu 1.055
_exptl_crystal_density_diffrn 1.477
_exptl_crystal_density_method 'not measured'
_exptl_crystal_F_000 1792
_refine_diff_density_max 0.882
_refine_diff_density_min -1.953
_refine_diff_density_rms 0.104
_refine_ls_extinction_method none
_refine_ls_goodness_of_fit_ref 1.045
_refine_ls_hydrogen_treatment mixed
_refine_ls_matrix_type full
_refine_ls_number_parameters 231
_refine_ls_number_reflns 3925
_refine_ls_number_restraints 0
_refine_ls_restrained_S_all 1.045
_refine_ls_R_factor_all 0.0401
_refine_ls_R_factor_gt 0.0363
_refine_ls_shift/su_max 0.002
_refine_ls_shift/su_mean 0.000
_refine_ls_structure_factor_coef Fsqd
_refine_ls_weighting_details 'calc w=1/[\s^2^(Fo^2^)+(0.0762P)^2^+0.9743P] where P=(Fo^2^+2Fc^2^)/3'
_refine_ls_weighting_scheme calc
_refine_ls_wR_factor_gt 0.1039
_refine_ls_wR_factor_ref 0.1077
_reflns_number_gt 3498
_reflns_number_total 3925
_reflns_threshold_expression >2sigma(I)
_cod_data_source_file c4cc06171c2.cif
_cod_data_source_block 20120503
_cod_original_sg_symbol_H-M Pbca
_cod_database_code 7115827

loop_
_symmetry_equiv_pos_as_xyz
'x, y, z'
'-x+1/2, -y, z+1/2'
'-x, y+1/2, -z+1/2'
'x+1/2, -y+1/2, -z'
'-x, -y, -z'
'x-1/2, y, -z-1/2'
'x, -y-1/2, z-1/2'
'-x-1/2, y-1/2, z'

loop_
_atom_site_label
_atom_site_type_symbol
_atom_site_fract_x
_atom_site_fract_y
_atom_site_fract_z
_atom_site_U_iso_or_equiv
_atom_site_adp_type
_atom_site_occupancy
_atom_site_symmetry_multiplicity
_atom_site_calc_flag
_atom_site_refinement_flags
Rh1 Rh 0.084516(17) 0.123687(16) 0.651978(7) 0.02543(12) Uani 1 1 d .
S1 S 0.00996(6) 0.28435(5) 0.66736(2) 0.03272(18) Uani 1 1 d .
S2 S 0.00070(6) 0.10124(5) 0.57339(2) 0.03011(17) Uani 1 1 d .
B12 B -0.0961(2) 0.2125(2) 0.56669(11) 0.0254(6) Uani 1 1 d .
C16 C 0.1865(2) -0.0166(2) 0.65169(9) 0.0325(6) Uani 1 1 d .
B9 B -0.0913(2) 0.3067(2) 0.61523(11) 0.0261(6) Uani 1 1 d .
C14 C 0.2188(2) 0.1195(2) 0.70818(10) 0.0341(6) Uani 1 1 d .
B11 B -0.2386(3) 0.2072(2) 0.54289(12) 0.0371(7) Uani 1 1 d .
H11 H -0.2759 0.1356 0.5277 0.044 Uiso 1 1 calc R
C17 C 0.1033(2) -0.0205(2) 0.69055(11) 0.0356(6) Uani 1 1 d .
B4 B -0.2304(3) 0.3600(3) 0.62190(14) 0.0386(7) Uani 1 1 d .
H4 H -0.2621 0.3885 0.6587 0.046 Uiso 1 1 calc R
B10 B -0.2154(2) 0.2264(2) 0.60861(12) 0.0341(6) Uani 1 1 d .
H10 H -0.2378 0.1668 0.6367 0.041 Uiso 1 1 calc R
B7 B -0.1323(3) 0.2761(2) 0.50864(11) 0.0342(6) Uani 1 1 d .
H7 H -0.1013 0.2487 0.4716 0.041 Uiso 1 1 calc R
C18 C 0.0610(3) 0.0789(3) 0.77406(12) 0.0549(9) Uani 1 1 d .
H18A H 0.0941 0.0380 0.8007 0.082 Uiso 1 1 calc R
H18B H -0.0170 0.0589 0.7693 0.082 Uiso 1 1 calc R
H18C H 0.0644 0.1506 0.7832 0.082 Uiso 1 1 calc R
B5 B -0.1258(3) 0.4294(2) 0.58727(12) 0.0336(6) Uani 1 1 d .
H5 H -0.0906 0.5025 0.6017 0.040 Uiso 1 1 calc R
C13 C 0.1245(2) 0.0622(2) 0.72636(9) 0.0345(6) Uani 1 1 d .
B3 B -0.3215(3) 0.2977(3) 0.57740(14) 0.0436(8) Uani 1 1 d .
H3 H -0.4128 0.2862 0.5846 0.052 Uiso 1 1 calc R
B8 B -0.0428(3) 0.3393(2) 0.55262(11) 0.0289(6) Uani 1 1 d .
H8 H 0.0476 0.3533 0.5443 0.035 Uiso 1 1 calc R
C19 C 0.2692(3) 0.2131(3) 0.73322(12) 0.0525(8) Uani 1 1 d .
H19A H 0.2111 0.2491 0.7518 0.079 Uiso 1 1 calc R
H19B H 0.3005 0.2580 0.7077 0.079 Uiso 1 1 calc R
H19C H 0.3284 0.1921 0.7562 0.079 Uiso 1 1 calc R
B6 B -0.1502(3) 0.4102(2) 0.52168(12) 0.0366(7) Uani 1 1 d .
H6 H -0.1321 0.4703 0.4932 0.044 Uiso 1 1 calc R
C1 C -0.2592(2) 0.4143(2) 0.56456(10) 0.0391(6) Uani 1 1 d .
H1 H -0.3153 0.4824 0.5636 0.047 Uiso 1 1 calc R
C2 C -0.2635(2) 0.3275(2) 0.51972(10) 0.0394(6) Uani 1 1 d .
H2 H -0.3222 0.3352 0.4874 0.047 Uiso 1 1 calc R
C21 C 0.1994(3) -0.0891(2) 0.60769(12) 0.0502(8) Uani 1 1 d .
H21A H 0.2552 -0.1408 0.6158 0.075 Uiso 1 1 calc R
H21B H 0.2236 -0.0512 0.5782 0.075 Uiso 1 1 calc R
H21C H 0.1277 -0.1218 0.6008 0.075 Uiso 1 1 calc R
C15 C 0.2558(2) 0.0722(2) 0.66140(9) 0.0324(6) Uani 1 1 d .
C22 C 0.0092(3) -0.0976(3) 0.69638(14) 0.0523(8) Uani 1 1 d .
H22A H 0.0018 -0.1369 0.6656 0.078 Uiso 1 1 calc R
H22B H -0.0609 -0.0621 0.7032 0.078 Uiso 1 1 calc R
H22C H 0.0263 -0.1433 0.7241 0.078 Uiso 1 1 calc R
C20 C 0.3531(3) 0.1057(3) 0.62910(12) 0.0508(8) Uani 1 1 d .
H20A H 0.4160 0.0594 0.6340 0.076 Uiso 1 1 calc R
H20B H 0.3754 0.1745 0.6385 0.076 Uiso 1 1 calc R
H20C H 0.3306 0.1048 0.5940 0.076 Uiso 1 1 calc R

loop_
_atom_site_aniso_label
_atom_site_aniso_U_11
_atom_site_aniso_U_22
_atom_site_aniso_U_33
_atom_site_aniso_U_23
_atom_site_aniso_U_13
_atom_site_aniso_U_12
Rh1 0.02596(16) 0.02845(17) 0.02188(16) 0.00287(7) -0.00349(7) 0.00410(7)
S1 0.0377(4) 0.0351(4) 0.0253(3) -0.0063(3) -0.0085(3) 0.0086(3)
S2 0.0377(4) 0.0260(3) 0.0266(3) -0.0015(2) -0.0084(3) 0.0070(2)
B12 0.0290(13) 0.0255(14) 0.0218(13) 0.0004(11) -0.0039(10) 0.0008(10)
C16 0.0327(13) 0.0336(14) 0.0313(13) 0.0052(10) -0.0046(10) 0.0110(11)
B9 0.0268(13) 0.0262(14) 0.0253(14) 0.0003(11) -0.0004(10) 0.0038(10)
C14 0.0324(13) 0.0430(16) 0.0271(13) 0.0041(10) -0.0061(12) 0.0071(10)
B11 0.0367(15) 0.0306(16) 0.0438(16) 0.0032(13) -0.0173(14) -0.0028(13)
C17 0.0330(12) 0.0359(14) 0.0378(15) 0.0116(12) -0.0055(11) 0.0056(11)
B4 0.0306(15) 0.0461(18) 0.0392(16) -0.0008(14) 0.0023(14) 0.0098(13)
B10 0.0260(14) 0.0394(16) 0.0370(15) 0.0066(13) 0.0007(12) -0.0026(12)
B7 0.0443(17) 0.0307(15) 0.0277(14) 0.0018(12) -0.0086(13) 0.0045(13)
C18 0.0553(18) 0.077(2) 0.0322(16) 0.0086(16) 0.0104(14) 0.0157(18)
B5 0.0344(15) 0.0278(15) 0.0386(16) -0.0032(12) -0.0071(13) 0.0056(12)
C13 0.0317(13) 0.0458(16) 0.0258(12) 0.0111(11) -0.0045(11) 0.0100(11)
B3 0.0259(14) 0.050(2) 0.055(2) 0.0038(16) -0.0070(14) 0.0009(13)
B8 0.0320(14) 0.0265(14) 0.0282(13) 0.0033(11) 0.0008(12) 0.0009(12)
C19 0.0515(18) 0.059(2) 0.0471(16) -0.0093(15) -0.0186(15) -0.0039(16)
B6 0.0471(17) 0.0275(15) 0.0351(15) 0.0052(12) -0.0097(14) 0.0034(13)
C1 0.0395(15) 0.0331(14) 0.0446(15) -0.0019(12) -0.0118(13) 0.0129(12)
C2 0.0424(15) 0.0345(14) 0.0412(14) 0.0006(12) -0.0192(13) 0.0038(12)
C21 0.064(2) 0.0433(17) 0.0430(16) -0.0079(14) -0.0055(15) 0.0175(15)
C15 0.0278(12) 0.0430(15) 0.0263(11) 0.0073(11) -0.0042(10) 0.0089(12)
C22 0.0458(17) 0.0525(19) 0.058(2) 0.0191(16) -0.0048(16) -0.0076(14)
C20 0.0369(16) 0.079(2) 0.0366(17) 0.0088(15) 0.0037(14) -0.0032(15)

loop_
_atom_type_symbol
_atom_type_description
_atom_type_scat_dispersion_real
_atom_type_scat_dispersion_imag
_atom_type_scat_source
C C 0.0033 0.0016 'International Tables Vol C Tables 4.2.6.8 and 6.1.1.4'
H H 0.0000 0.0000 'International Tables Vol C Tables 4.2.6.8 and 6.1.1.4'
B B 0.0013 0.0007 'International Tables Vol C Tables 4.2.6.8 and 6.1.1.4'
F F 0.0171 0.0103 'International Tables Vol C Tables 4.2.6.8 and 6.1.1.4'
P P 0.1023 0.0942 'International Tables Vol C Tables 4.2.6.8 and 6.1.1.4'
S S 0.1246 0.1234 'International Tables Vol C Tables 4.2.6.8 and 6.1.1.4'
Rh Rh -1.1178 0.9187 'International Tables Vol C Tables 4.2.6.8 and 6.1.1.4'

loop_
_geom_angle_atom_site_label_1
_geom_angle_atom_site_label_2
_geom_angle_atom_site_label_3
_geom_angle
C15 Rh1 C17 64.81(10)
C15 Rh1 C14 39.20(10)
C17 Rh1 C14 65.04(10)
C15 Rh1 C13 64.87(9)
C17 Rh1 C13 39.34(11)
C14 Rh1 C13 38.21(10)
C15 Rh1 C16 38.77(11)
C17 Rh1 C16 38.31(10)
C14 Rh1 C16 65.15(10)
C13 Rh1 C16 64.94(10)
C15 Rh1 S1 128.54(8)
C17 Rh1 S1 138.45(8)
C14 Rh1 S1 100.41(7)
C13 Rh1 S1 104.90(8)
C16 Rh1 S1 165.50(7)
C15 Rh1 S2 117.84(7)
C17 Rh1 S2 111.08(8)
C14 Rh1 S2 156.98(8)
C13 Rh1 S2 148.89(8)
C16 Rh1 S2 97.29(7)
S1 Rh1 S2 96.27(2)
B9 S1 Rh1 104.99(9)
B12 S2 Rh1 104.51(9)
B9 B12 B7 107.9(2)
B9 B12 B11 108.02(19)
B7 B12 B11 59.70(17)
B9 B12 B10 60.76(16)
B7 B12 B10 107.1(2)
B11 B12 B10 59.14(16)
B9 B12 B8 60.45(16)
B7 B12 B8 59.03(16)
B11 B12 B8 106.8(2)
B10 B12 B8 108.0(2)
B9 B12 S2 116.77(16)
B7 B12 S2 126.07(19)
B11 B12 S2 125.51(19)
B10 B12 S2 120.12(19)
B8 B12 S2 121.25(18)
C17 C16 C15 107.0(2)
C17 C16 C21 127.3(3)
C15 C16 C21 125.7(3)
C17 C16 Rh1 69.32(15)
C15 C16 Rh1 69.08(15)
C21 C16 Rh1 125.54(18)
B12 B9 B4 107.99(19)
B12 B9 B8 60.55(16)
B4 B9 B8 106.9(2)
B12 B9 B5 107.9(2)
B4 B9 B5 59.41(17)
B8 B9 B5 59.20(17)
B12 B9 B10 60.35(16)
B4 B9 B10 59.34(16)
B8 B9 B10 107.7(2)
B5 B9 B10 106.7(2)
B12 B9 S1 116.81(17)
B4 B9 S1 125.5(2)
B8 B9 S1 121.11(17)
B5 B9 S1 126.23(19)
B10 B9 S1 120.36(19)
C13 C14 C15 107.5(2)
C13 C14 C19 125.7(3)
C15 C14 C19 126.7(3)
C13 C14 Rh1 70.93(15)
C15 C14 Rh1 69.36(15)
C19 C14 Rh1 124.63(19)
C2 B11 B10 104.4(2)
C2 B11 B3 58.88(18)
B10 B11 B3 59.42(18)
C2 B11 B7 58.63(17)
B10 B11 B7 108.5(2)
B3 B11 B7 108.3(2)
C2 B11 B12 104.6(2)
B10 B11 B12 60.55(16)
B3 B11 B12 108.0(2)
B7 B11 B12 60.07(17)
C16 C17 C13 108.9(2)
C16 C17 C22 127.4(3)
C13 C17 C22 123.6(3)
C16 C17 Rh1 72.37(15)
C13 C17 Rh1 71.37(15)
C22 C17 Rh1 123.7(2)
C1 B4 B5 58.18(18)
C1 B4 B10 104.4(2)
B5 B4 B10 108.9(2)
C1 B4 B3 58.87(19)
B5 B4 B3 108.0(2)
B10 B4 B3 59.21(18)
C1 B4 B9 104.8(2)
B5 B4 B9 60.66(17)
B10 B4 B9 60.81(16)
B3 B4 B9 108.1(2)
B3 B10 B11 60.47(19)
B3 B10 B4 60.55(19)
B11 B10 B4 108.3(2)
B3 B10 B12 108.7(2)
B11 B10 B12 60.31(17)
B4 B10 B12 107.2(2)
B3 B10 B9 108.5(2)
B11 B10 B9 107.5(2)
B4 B10 B9 59.85(17)
B12 B10 B9 58.89(16)
C2 B7 B8 104.3(2)
C2 B7 B11 58.26(18)
B8 B7 B11 108.6(2)
C2 B7 B6 58.69(17)
B8 B7 B6 59.51(17)
B11 B7 B6 107.9(2)
C2 B7 B12 104.4(2)
B8 B7 B12 60.73(16)
B11 B7 B12 60.22(16)
B6 B7 B12 108.2(2)
C1 B5 B6 59.20(18)
C1 B5 B8 104.7(2)
B6 B5 B8 59.64(17)
C1 B5 B4 58.66(18)
B6 B5 B4 108.6(2)
B8 B5 B4 108.2(2)
C1 B5 B9 104.6(2)
B6 B5 B9 108.2(2)
B8 B5 B9 60.30(16)
B4 B5 B9 59.93(17)
C14 C13 C17 107.6(2)
C14 C13 C18 127.3(3)
C17 C13 C18 125.0(3)
C14 C13 Rh1 70.86(14)
C17 C13 Rh1 69.28(14)
C18 C13 Rh1 127.2(2)
C2 B3 C1 56.97(17)
C2 B3 B10 104.5(2)
C1 B3 B10 104.7(2)
C2 B3 B11 58.31(18)
C1 B3 B11 104.3(2)
B10 B3 B11 60.11(18)
C2 B3 B4 104.0(2)
C1 B3 B4 58.19(18)
B10 B3 B4 60.24(18)
B11 B3 B4 107.8(2)
B6 B8 B7 60.73(17)
B6 B8 B5 60.00(17)
B7 B8 B5 108.3(2)
B6 B8 B9 108.6(2)
B7 B8 B9 107.7(2)
B5 B8 B9 60.50(17)
B6 B8 B12 108.8(2)
B7 B8 B12 60.24(16)
B5 B8 B12 107.7(2)
B9 B8 B12 59.00(16)
C1 B6 C2 56.97(17)
C1 B6 B8 104.4(2)
C2 B6 B8 104.2(2)
C1 B6 B5 58.15(17)
C2 B6 B5 104.1(2)
B8 B6 B5 60.36(17)
C1 B6 B7 104.2(2)
C2 B6 B7 58.38(17)
B8 B6 B7 59.76(17)
B5 B6 B7 107.8(2)
C2 C1 B5 111.3(2)
C2 C1 B4 111.3(2)
B5 C1 B4 63.16(18)
C2 C1 B6 61.54(18)
B5 C1 B6 62.65(18)
B4 C1 B6 115.1(2)
C2 C1 B3 61.42(19)
B5 C1 B3 115.4(2)
B4 C1 B3 62.94(19)
B6 C1 B3 115.1(2)
C1 C2 B11 111.6(2)
C1 C2 B7 111.4(2)
B11 C2 B7 63.11(18)
C1 C2 B3 61.61(19)
B11 C2 B3 62.81(19)
B7 C2 B3 115.2(2)
C1 C2 B6 61.48(18)
B11 C2 B6 115.4(2)
B7 C2 B6 62.93(18)
B3 C2 B6 115.2(2)
C16 C15 C14 108.8(2)
C16 C15 C20 124.7(3)
C14 C15 C20 126.5(3)
C16 C15 Rh1 72.15(16)
C14 C15 Rh1 71.44(15)
C20 C15 Rh1 124.55(19)

loop_
_geom_bond_atom_site_label_1
_geom_bond_atom_site_label_2
_geom_bond_distance
Rh1 C15 2.135(3)
Rh1 C17 2.135(3)
Rh1 C14 2.162(3)
Rh1 C13 2.163(2)
Rh1 C16 2.175(3)
Rh1 S1 2.2920(7)
Rh1 S2 2.3079(7)
S1 B9 1.838(3)
S2 B12 1.843(3)
B12 B9 1.766(4)
B12 B7 1.786(4)
B12 B11 1.789(4)
B12 B10 1.793(4)
B12 B8 1.794(4)
C16 C17 1.415(4)
C16 C15 1.431(4)
C16 C21 1.497(4)
B9 B4 1.783(4)
B9 B8 1.792(4)
B9 B5 1.796(4)
B9 B10 1.800(4)
C14 C13 1.416(4)
C14 C15 1.442(4)
C14 C19 1.500(4)
B11 C2 1.697(4)
B11 B10 1.767(4)
B11 B3 1.773(5)
B11 B7 1.779(5)
C17 C13 1.447(4)
C17 C22 1.498(4)
B4 C1 1.698(4)
B4 B5 1.773(5)
B4 B10 1.773(5)
B4 B3 1.779(5)
B10 B3 1.755(4)
B7 C2 1.703(4)
B7 B8 1.764(4)
B7 B6 1.781(4)
C18 C13 1.476(4)
B5 C1 1.689(4)
B5 B6 1.766(4)
B5 B8 1.772(4)
B3 C2 1.707(5)
B3 C1 1.710(5)
B8 B6 1.759(4)
B6 C1 1.708(4)
B6 C2 1.709(4)
C1 C2 1.630(4)
C15 C20 1.489(4)
